data_7024496
loop_
_publ_author_name
'Singh, Nanhai'
'Kumar, Abhinav'
'Prasad, Rajendra'
'Molloy, Kieran C.'
'Mahon, Mary F.'

_publ_section_title
;
 Syntheses, crystal, photoluminescence and electrochemical investigation
 of some new phenylmercury(II) dithiocarbamate complexes involving
 ferrocene.
;
_journal_issue 10
_journal_name_full 'Dalton transactions (Cambridge, England : 2003)'
_journal_page_first 2667
_journal_page_last 2675
_journal_paper_doi 10.1039/b917871f
_journal_volume 39
_journal_year 2010
_chemical_formula_moiety 'C42 H46 Fe2 Hg2 N2 S4'
_chemical_formula_sum 'C42 H46 Fe2 Hg2 N2 S4'
_chemical_formula_weight 1219.93
_chemical_name_systematic
;
?
;
_space_group_IT_number 14
_symmetry_cell_setting monoclinic
_symmetry_space_group_name_Hall '-P 2yn'
_symmetry_space_group_name_H-M 'P 1 21/n 1'
_atom_sites_solution_hydrogens geom
_atom_sites_solution_primary direct
_atom_sites_solution_secondary difmap
_audit_creation_method SHELXL-97
_cell_angle_alpha 90.00
_cell_angle_beta 106.8990(10)
_cell_angle_gamma 90.00
_cell_formula_units_Z 2
_cell_length_a 7.41660(10)
_cell_length_b 23.7015(3)
_cell_length_c 11.94360(10)
_cell_measurement_reflns_used 42253
_cell_measurement_temperature 150(2)
_cell_measurement_theta_max 30.034
_cell_measurement_theta_min 2.910
_cell_volume 2008.84(4)
_computing_cell_refinement 'HKL Scalepack (Otwinski & Minor, 1997)'
_computing_data_collection 'Collect (Nonius BV, 1997-2000)'
_computing_data_reduction
;
DENZO-SCALEPACK Z. Otwinowski and W. Minor, "
Processing of X-ray Diffraction Data Collected in Oscillation Mode ",
Methods in Enzymology, Volume 276: Macromolecular Crystallography,
part A, p.307-326, 1997,C.W. Carter, Jr. & R. M. Sweet, Eds., Academic Press.
;
_computing_molecular_graphics 'ORTEP3 for Windows - Farrugia, L. J. J. Appl. Crystallogr. 1997, 30, 565'
_computing_publication_material
;
'WinGX publication routines, Farrugia,
L. J., J. Appl. Crystallogr., 1999, 32, 837-838
;
_computing_structure_refinement
;
SHELXL97 -Program for Crystal Structure Analysis (Release 97-2).
Sheldrick, G.M., Instit\"ut f\"ur Anorganische Chemie der Universit\"at,
Tammanstrasse 4, D-3400 G\"ottingen, Germany, 1998
;
_computing_structure_solution
;
SIR97- Altomare A., Burla M.C., Camalli M., Cascarano G.L., Giacovazzo C. ,
Guagliardi A., Moliterni A.G.G., Polidori G.,Spagna R.
(1999) J. Appl. Cryst. 32, 115-119
;
_diffrn_ambient_temperature 150(2)
_diffrn_measured_fraction_theta_full 0.998
_diffrn_measured_fraction_theta_max 0.998
_diffrn_measurement_device_type 'Nonius Kappa CCD'
_diffrn_measurement_method '589 1.1 degree images with \f and \w scans'
_diffrn_radiation_monochromator graphite
_diffrn_radiation_source 'fine-focus sealed tube'
_diffrn_radiation_type MoK\a
_diffrn_radiation_wavelength 0.71073
_diffrn_reflns_av_R_equivalents 0.0816
_diffrn_reflns_av_sigmaI/netI 0.0451
_diffrn_reflns_limit_h_max 10
_diffrn_reflns_limit_h_min -10
_diffrn_reflns_limit_k_max 33
_diffrn_reflns_limit_k_min -33
_diffrn_reflns_limit_l_max 16
_diffrn_reflns_limit_l_min -16
_diffrn_reflns_number 40590
_diffrn_reflns_theta_full 30.04
_diffrn_reflns_theta_max 30.04
_diffrn_reflns_theta_min 3.57
_diffrn_standards_decay_% 0
_diffrn_standards_number 0
_exptl_absorpt_coefficient_mu 8.568
_exptl_absorpt_correction_T_max 0.4234
_exptl_absorpt_correction_T_min 0.1964
_exptl_absorpt_correction_type multi-scan
_exptl_absorpt_process_details
;
multi-scan from symmetry-related measurements
Sortav (Blessing 1995)
;
_exptl_crystal_colour 'pale yellow'
_exptl_crystal_density_diffrn 2.017
_exptl_crystal_density_method 'not measured'
_exptl_crystal_description block
_exptl_crystal_F_000 1176
_exptl_crystal_size_max 0.20
_exptl_crystal_size_mid 0.20
_exptl_crystal_size_min 0.10
_refine_diff_density_max 2.303
_refine_diff_density_min -3.260
_refine_diff_density_rms 0.337
_refine_ls_extinction_method none
_refine_ls_goodness_of_fit_ref 1.043
_refine_ls_hydrogen_treatment constr
_refine_ls_matrix_type full
_refine_ls_number_parameters 237
_refine_ls_number_reflns 5874
_refine_ls_number_restraints 0
_refine_ls_restrained_S_all 1.043
_refine_ls_R_factor_all 0.0575
_refine_ls_R_factor_gt 0.0380
_refine_ls_shift/su_max 0.001
_refine_ls_shift/su_mean 0.000
_refine_ls_structure_factor_coef Fsqd
_refine_ls_weighting_details 'calc w=1/[\s^2^(Fo^2^)+(0.0594P)^2^+0.0000P] where P=(Fo^2^+2Fc^2^)/3'
_refine_ls_weighting_scheme calc
_refine_ls_wR_factor_gt 0.0903
_refine_ls_wR_factor_ref 0.0995
_reflns_number_gt 4656
_reflns_number_total 5874
_reflns_threshold_expression >2sigma(I)
_cod_data_source_file b917871f.txt
_cod_data_source_block complex_2
_cod_database_code 7024496

loop_
_symmetry_equiv_pos_as_xyz
'x, y, z'
'-x+1/2, y+1/2, -z+1/2'
'-x, -y, -z'
'x-1/2, -y-1/2, z-1/2'

loop_
_atom_site_label
_atom_site_type_symbol
_atom_site_fract_x
_atom_site_fract_y
_atom_site_fract_z
_atom_site_U_iso_or_equiv
_atom_site_adp_type
_atom_site_occupancy
_atom_site_symmetry_multiplicity
_atom_site_calc_flag
_atom_site_refinement_flags
Hg Hg 0.17921(2) 0.053829(7) -0.038387(14) 0.02689(7) Uani 1 1 d .
Fe Fe -0.21696(7) -0.10446(3) -0.57907(5) 0.02086(13) Uani 1 1 d .
S1 S 0.30045(15) -0.03962(5) -0.05123(10) 0.0266(2) Uani 1 1 d .
S2 S -0.09898(15) -0.01961(5) -0.19106(10) 0.0281(2) Uani 1 1 d .
N N 0.0992(5) -0.11189(15) -0.2087(3) 0.0219(7) Uani 1 1 d .
C1 C 0.0960(6) -0.06199(18) -0.1575(4) 0.0224(8) Uani 1 1 d .
C2 C -0.0656(6) -0.13096(19) -0.3049(4) 0.0245(8) Uani 1 1 d .
H2A H -0.1774 -0.1083 -0.3041 0.029 Uiso 1 1 calc R
H2B H -0.0928 -0.1710 -0.2921 0.029 Uiso 1 1 calc R
C3 C -0.0303(5) -0.12504(18) -0.4217(3) 0.0223(8) Uani 1 1 d .
C4 C -0.0420(6) -0.1688(2) -0.5055(4) 0.0261(9) Uani 1 1 d .
H4 H -0.0781 -0.2068 -0.4979 0.031 Uiso 1 1 calc R
C5 C 0.0093(6) -0.1463(2) -0.6020(4) 0.0292(9) Uani 1 1 d .
H5 H 0.0129 -0.1663 -0.6703 0.035 Uiso 1 1 calc R
C6 C 0.0541(6) -0.0885(2) -0.5780(4) 0.0298(10) Uani 1 1 d .
H6 H 0.0940 -0.0630 -0.6273 0.036 Uiso 1 1 calc R
C7 C 0.0289(6) -0.0755(2) -0.4668(4) 0.0268(9) Uani 1 1 d .
H7 H 0.0486 -0.0397 -0.4296 0.032 Uiso 1 1 calc R
C8 C -0.4750(6) -0.0921(2) -0.5542(5) 0.0348(11) Uani 1 1 d .
H8 H -0.5060 -0.0962 -0.4828 0.042 Uiso 1 1 calc R
C9 C -0.4851(6) -0.1355(2) -0.6382(4) 0.0366(11) Uani 1 1 d .
H9 H -0.5230 -0.1734 -0.6328 0.044 Uiso 1 1 calc R
C10 C -0.4277(6) -0.1115(3) -0.7319(4) 0.0379(12) Uani 1 1 d .
H10 H -0.4193 -0.1308 -0.8000 0.045 Uiso 1 1 calc R
C11 C -0.3850(7) -0.0532(2) -0.7054(5) 0.0339(11) Uani 1 1 d .
H11 H -0.3460 -0.0268 -0.7536 0.041 Uiso 1 1 calc R
C12 C -0.4111(7) -0.0416(2) -0.5943(5) 0.0371(11) Uani 1 1 d .
H12 H -0.3897 -0.0065 -0.5542 0.045 Uiso 1 1 calc R
C13 C 0.2736(6) -0.14669(18) -0.1813(4) 0.0255(9) Uani 1 1 d .
H13 H 0.3439 -0.1399 -0.0973 0.031 Uiso 1 1 calc R
C14 C 0.4024(6) -0.1287(2) -0.2544(4) 0.0308(10) Uani 1 1 d .
H14A H 0.3447 -0.1393 -0.3363 0.046 Uiso 1 1 calc R
H14B H 0.5248 -0.1475 -0.2248 0.046 Uiso 1 1 calc R
H14C H 0.4203 -0.0877 -0.2490 0.046 Uiso 1 1 calc R
C15 C 0.2302(8) -0.2098(2) -0.1954(4) 0.0368(11) Uani 1 1 d .
H15A H 0.1484 -0.2204 -0.1475 0.055 Uiso 1 1 calc R
H15B H 0.3480 -0.2312 -0.1699 0.055 Uiso 1 1 calc R
H15C H 0.1664 -0.2181 -0.2777 0.055 Uiso 1 1 calc R
C16 C 0.0884(6) 0.13676(19) -0.0507(4) 0.0253(9) Uani 1 1 d .
C17 C -0.1020(7) 0.1474(2) -0.1045(4) 0.0304(10) Uani 1 1 d .
H17 H -0.1857 0.1170 -0.1334 0.036 Uiso 1 1 calc R
C18 C -0.1704(6) 0.2026(2) -0.1161(4) 0.0314(10) Uani 1 1 d .
H18 H -0.3008 0.2092 -0.1519 0.038 Uiso 1 1 calc R
C19 C -0.0515(6) 0.2478(2) -0.0765(4) 0.0302(10) Uani 1 1 d .
H19 H -0.0992 0.2853 -0.0849 0.036 Uiso 1 1 calc R
C20 C 0.1400(7) 0.2377(2) -0.0239(5) 0.0370(11) Uani 1 1 d .
H20 H 0.2239 0.2683 0.0030 0.044 Uiso 1 1 calc R
C21 C 0.2072(6) 0.1828(2) -0.0110(4) 0.0326(10) Uani 1 1 d .
H21 H 0.3374 0.1764 0.0259 0.039 Uiso 1 1 calc R

loop_
_atom_site_aniso_label
_atom_site_aniso_U_11
_atom_site_aniso_U_22
_atom_site_aniso_U_33
_atom_site_aniso_U_23
_atom_site_aniso_U_13
_atom_site_aniso_U_12
Hg 0.03056(11) 0.02460(11) 0.02665(11) -0.00136(6) 0.01009(7) -0.00076(6)
Fe 0.0177(3) 0.0263(3) 0.0191(3) 0.0014(2) 0.0060(2) 0.0011(2)
S1 0.0253(5) 0.0288(5) 0.0235(5) -0.0034(4) 0.0036(4) -0.0007(4)
S2 0.0262(5) 0.0309(6) 0.0274(5) 0.0018(4) 0.0080(4) 0.0040(4)
N 0.0222(16) 0.0248(18) 0.0189(16) 0.0005(14) 0.0064(13) -0.0018(14)
C1 0.0230(19) 0.029(2) 0.0170(19) 0.0032(16) 0.0094(16) 0.0006(16)
C2 0.0232(19) 0.029(2) 0.020(2) -0.0019(17) 0.0049(15) -0.0039(17)
C3 0.0175(17) 0.027(2) 0.0199(19) 0.0012(16) 0.0014(14) -0.0016(15)
C4 0.0248(19) 0.029(2) 0.023(2) 0.0038(18) 0.0041(16) 0.0043(17)
C5 0.027(2) 0.040(3) 0.023(2) 0.0009(19) 0.0109(17) 0.0057(19)
C6 0.0210(19) 0.042(3) 0.028(2) 0.0084(19) 0.0094(17) 0.0024(18)
C7 0.0211(19) 0.030(2) 0.028(2) 0.0011(19) 0.0053(16) -0.0028(17)
C8 0.0199(19) 0.050(3) 0.038(3) 0.006(2) 0.0129(18) 0.0064(19)
C9 0.021(2) 0.052(3) 0.033(3) 0.008(2) 0.0016(18) -0.008(2)
C10 0.024(2) 0.063(4) 0.022(2) 0.006(2) -0.0014(17) 0.001(2)
C11 0.027(2) 0.043(3) 0.032(3) 0.014(2) 0.0082(19) 0.0085(19)
C12 0.033(2) 0.040(3) 0.043(3) 0.008(2) 0.018(2) 0.014(2)
C13 0.028(2) 0.024(2) 0.024(2) 0.0034(17) 0.0071(16) 0.0043(16)
C14 0.027(2) 0.037(3) 0.031(2) 0.003(2) 0.0128(18) 0.0066(19)
C15 0.049(3) 0.028(2) 0.031(3) 0.005(2) 0.008(2) 0.006(2)
C16 0.024(2) 0.026(2) 0.026(2) -0.0007(17) 0.0079(16) -0.0026(17)
C17 0.033(2) 0.031(2) 0.028(2) -0.0040(18) 0.0109(18) -0.0092(19)
C18 0.026(2) 0.038(3) 0.029(2) -0.001(2) 0.0058(17) 0.0015(18)
C19 0.032(2) 0.025(2) 0.034(2) 0.0022(18) 0.0098(18) 0.0021(18)
C20 0.033(2) 0.029(3) 0.047(3) -0.003(2) 0.009(2) -0.012(2)
C21 0.027(2) 0.036(3) 0.032(2) -0.002(2) 0.0050(17) -0.0010(19)

loop_
_atom_type_symbol
_atom_type_description
_atom_type_scat_dispersion_real
_atom_type_scat_dispersion_imag
_atom_type_scat_source
C C 0.0033 0.0016 'International Tables Vol C Tables 4.2.6.8 and 6.1.1.4'
H H 0.0000 0.0000 'International Tables Vol C Tables 4.2.6.8 and 6.1.1.4'
N N 0.0061 0.0033 'International Tables Vol C Tables 4.2.6.8 and 6.1.1.4'
S S 0.1246 0.1234 'International Tables Vol C Tables 4.2.6.8 and 6.1.1.4'
Fe Fe 0.3463 0.8444 'International Tables Vol C Tables 4.2.6.8 and 6.1.1.4'
Hg Hg -2.3894 9.2266 'International Tables Vol C Tables 4.2.6.8 and 6.1.1.4'

loop_
_geom_angle_atom_site_label_1
_geom_angle_atom_site_label_2
_geom_angle_atom_site_label_3
_geom_angle
_geom_angle_site_symmetry_3
C16 Hg S1 170.91(12) .
C16 Hg S2 111.57(12) .
S1 Hg S2 67.63(3) .
C16 Hg S2 99.82(12) 3
S1 Hg S2 89.24(4) 3
S2 Hg S2 96.62(3) 3
C4 Fe C5 40.87(17) .
C4 Fe C10 123.7(2) .
C5 Fe C10 106.7(2) .
C4 Fe C8 123.58(19) .
C5 Fe C8 159.1(2) .
C10 Fe C8 68.6(2) .
C4 Fe C6 68.40(18) .
C5 Fe C6 40.71(19) .
C10 Fe C6 121.24(19) .
C8 Fe C6 159.3(2) .
C4 Fe C7 68.42(18) .
C5 Fe C7 68.80(19) .
C10 Fe C7 157.2(2) .
C8 Fe C7 123.5(2) .
C6 Fe C7 40.90(18) .
C4 Fe C12 158.7(2) .
C5 Fe C12 158.5(2) .
C10 Fe C12 69.0(2) .
C8 Fe C12 40.7(2) .
C6 Fe C12 122.2(2) .
C7 Fe C12 106.6(2) .
C4 Fe C3 41.03(17) .
C5 Fe C3 69.10(17) .
C10 Fe C3 160.7(2) .
C8 Fe C3 108.25(18) .
C6 Fe C3 68.65(17) .
C7 Fe C3 40.51(17) .
C12 Fe C3 121.8(2) .
C4 Fe C9 108.3(2) .
C5 Fe C9 122.4(2) .
C10 Fe C9 40.95(19) .
C8 Fe C9 40.8(2) .
C6 Fe C9 157.8(2) .
C7 Fe C9 160.20(19) .
C12 Fe C9 69.0(2) .
C3 Fe C9 124.24(18) .
C4 Fe C11 159.8(2) .
C5 Fe C11 122.5(2) .
C10 Fe C11 41.0(2) .
C8 Fe C11 68.1(2) .
C6 Fe C11 106.35(19) .
C7 Fe C11 121.2(2) .
C12 Fe C11 40.6(2) .
C3 Fe C11 157.2(2) .
C9 Fe C11 68.7(2) .
C1 S1 Hg 93.65(15) .
C1 S2 Hg 78.85(15) .
C1 N C2 120.3(4) .
C1 N C13 121.3(3) .
C2 N C13 118.0(3) .
N C1 S2 122.6(3) .
N C1 S1 118.2(3) .
S2 C1 S1 119.1(3) .
N C2 C3 111.4(3) .
N C2 H2A 109.4 .
C3 C2 H2A 109.4 .
N C2 H2B 109.4 .
C3 C2 H2B 109.4 .
H2A C2 H2B 108.0 .
C7 C3 C4 107.4(4) .
C7 C3 C2 126.2(4) .
C4 C3 C2 126.4(4) .
C7 C3 Fe 69.7(2) .
C4 C3 Fe 69.0(2) .
C2 C3 Fe 128.6(3) .
C5 C4 C3 108.7(4) .
C5 C4 Fe 69.7(2) .
C3 C4 Fe 70.0(2) .
C5 C4 H4 125.7 .
C3 C4 H4 125.7 .
Fe C4 H4 126.2 .
C6 C5 C4 107.5(4) .
C6 C5 Fe 69.9(2) .
C4 C5 Fe 69.4(2) .
C6 C5 H5 126.2 .
C4 C5 H5 126.2 .
Fe C5 H5 126.1 .
C5 C6 C7 108.1(4) .
C5 C6 Fe 69.4(2) .
C7 C6 Fe 69.6(2) .
C5 C6 H6 125.9 .
C7 C6 H6 125.9 .
Fe C6 H6 126.7 .
C3 C7 C6 108.3(4) .
C3 C7 Fe 69.8(2) .
C6 C7 Fe 69.5(2) .
C3 C7 H7 125.9 .
C6 C7 H7 125.9 .
Fe C7 H7 126.4 .
C12 C8 C9 109.0(5) .
C12 C8 Fe 69.7(3) .
C9 C8 Fe 69.7(3) .
C12 C8 H8 125.5 .
C9 C8 H8 125.5 .
Fe C8 H8 126.7 .
C8 C9 C10 107.4(5) .
C8 C9 Fe 69.5(3) .
C10 C9 Fe 69.2(3) .
C8 C9 H9 126.3 .
C10 C9 H9 126.3 .
Fe C9 H9 126.5 .
C9 C10 C11 107.9(5) .
C9 C10 Fe 69.8(2) .
C11 C10 Fe 70.1(3) .
C9 C10 H10 126.0 .
C11 C10 H10 126.0 .
Fe C10 H10 125.6 .
C12 C11 C10 108.1(4) .
C12 C11 Fe 69.3(3) .
C10 C11 Fe 68.8(2) .
C12 C11 H11 125.9 .
C10 C11 H11 125.9 .
Fe C11 H11 127.5 .
C8 C12 C11 107.6(5) .
C8 C12 Fe 69.6(3) .
C11 C12 Fe 70.1(3) .
C8 C12 H12 126.2 .
C11 C12 H12 126.2 .
Fe C12 H12 125.7 .
N C13 C15 112.1(4) .
N C13 C14 111.5(3) .
C15 C13 C14 110.9(4) .
N C13 H13 107.4 .
C15 C13 H13 107.4 .
C14 C13 H13 107.4 .
C13 C14 H14A 109.5 .
C13 C14 H14B 109.5 .
H14A C14 H14B 109.5 .
C13 C14 H14C 109.5 .
H14A C14 H14C 109.5 .
H14B C14 H14C 109.5 .
C13 C15 H15A 109.5 .
C13 C15 H15B 109.5 .
H15A C15 H15B 109.5 .
C13 C15 H15C 109.5 .
H15A C15 H15C 109.5 .
H15B C15 H15C 109.5 .
C17 C16 C21 118.0(4) .
C17 C16 Hg 118.1(3) .
C21 C16 Hg 123.9(3) .
C16 C17 C18 120.4(4) .
C16 C17 H17 119.8 .
C18 C17 H17 119.8 .
C19 C18 C17 121.0(4) .
C19 C18 H18 119.5 .
C17 C18 H18 119.5 .
C18 C19 C20 119.0(4) .
C18 C19 H19 120.5 .
C20 C19 H19 120.5 .
C21 C20 C19 119.9(4) .
C21 C20 H20 120.1 .
C19 C20 H20 120.1 .
C20 C21 C16 121.7(4) .
C20 C21 H21 119.2 .
C16 C21 H21 119.2 .

loop_
_geom_bond_atom_site_label_1
_geom_bond_atom_site_label_2
_geom_bond_distance
_geom_bond_site_symmetry_2
Hg C16 2.069(4) .
Hg S1 2.4121(12) .
Hg S2 2.9025(11) .
Hg S2 3.0773(11) 3
Fe C4 2.030(4) .
Fe C5 2.035(4) .
Fe C10 2.036(4) .
Fe C8 2.042(4) .
Fe C6 2.042(4) .
Fe C7 2.043(4) .
Fe C12 2.043(5) .
Fe C3 2.043(4) .
Fe C9 2.044(4) .
Fe C11 2.053(5) .
S1 C1 1.753(4) .
S2 C1 1.710(4) .
N C1 1.335(5) .
N C2 1.483(5) .
N C13 1.488(5) .
C2 C3 1.499(6) .
C2 H2A 0.9900 .
C2 H2B 0.9900 .
C3 C7 1.415(6) .
C3 C4 1.428(6) .
C4 C5 1.419(6) .
C4 H4 0.9500 .
C5 C6 1.418(7) .
C5 H5 0.9500 .
C6 C7 1.427(6) .
C6 H6 0.9500 .
C7 H7 0.9500 .
C8 C12 1.421(7) .
C8 C9 1.423(8) .
C8 H8 0.9500 .
C9 C10 1.427(7) .
C9 H9 0.9500 .
C10 C11 1.433(7) .
C10 H10 0.9500 .
C11 C12 1.422(7) .
C11 H11 0.9500 .
C12 H12 0.9500 .
C13 C15 1.528(6) .
C13 C14 1.531(6) .
C13 H13 1.0000 .
C14 H14A 0.9800 .
C14 H14B 0.9800 .
C14 H14C 0.9800 .
C15 H15A 0.9800 .
C15 H15B 0.9800 .
C15 H15C 0.9800 .
C16 C17 1.394(6) .
C16 C21 1.397(6) .
C17 C18 1.396(7) .
C17 H17 0.9500 .
C18 C19 1.380(6) .
C18 H18 0.9500 .
C19 C20 1.397(7) .
C19 H19 0.9500 .
C20 C21 1.384(7) .
C20 H20 0.9500 .
C21 H21 0.9500 .
